data_4074223
loop_
_publ_author_name
'Canovese, Luciano'
'Visentin, Fabiano'
'Chessa, Gavino'
'Uguagliati, Paolo'
'Levi, Carlo'
'Dolmella, Alessandro'
'Bandoli, Giuliano'

_publ_section_title
;
 Role of the Ligand and of the Size and Flexibility of the
 Palladium&#x2212;Ancillary Ligand Cycle on the Reactivity of Substituted
 Alkynes toward Palladium(0) Complexes Bearing Potentially Terdentate
 Nitrogen&#x2212;Sulfur&#x2212;Nitrogen or
 Nitrogen&#x2212;Nitrogen&#x2212;Nitrogen Ligands:&#x00A0; Kinetic and
 Structural Study
;
_journal_issue 22
_journal_name_full Organometallics
_journal_page_first 5355
_journal_paper_doi 10.1021/om0604728
_journal_volume 25
_journal_year 2006
_chemical_formula_sum 'C26 H26 Cl2 N2 O8 Pd S'
_chemical_formula_weight 703.85
_chemical_name_systematic
; 
 ? 
;
_space_group_IT_number 14
_symmetry_cell_setting monoclinic
_symmetry_space_group_name_Hall '-P 2ybc'
_symmetry_space_group_name_H-M 'P 1 21/c 1'
_atom_sites_solution_hydrogens geom
_atom_sites_solution_primary direct
_atom_sites_solution_secondary difmap
_audit_creation_method SHELXL-97
_cell_angle_alpha 90.00
_cell_angle_beta 99.81(3)
_cell_angle_gamma 90.00
_cell_formula_units_Z 4
_cell_length_a 15.923(3)
_cell_length_b 8.691(2)
_cell_length_c 21.598(4)
_cell_measurement_temperature 293(2)
_cell_volume 2945.2(11)
_computing_cell_refinement 'CrysAlis ver. 1.169.9 (Oxford Diffraction, 2002)'
_computing_data_collection 'CrysAlis ver. 1.169.9 (Oxford Diffraction, 2002)'
_computing_data_reduction 'X-RED ver. 1.22 (STOE & Cie GmbH, Darmstadt, 2001)'
_computing_molecular_graphics 'SHELXTL NT ver. 5.10 (Sheldrick, 1999)'
_computing_publication_material 'SHELXTL NT ver. 5.10 (Sheldrick, 1999)'
_computing_structure_refinement 'SHELXL-97 (Sheldrick, 1997)'
_computing_structure_solution 'SHELXTL NT ver. 5.10 (Sheldrick, 1999)'
_diffrn_ambient_temperature 293(2)
_diffrn_measured_fraction_theta_full 0.905
_diffrn_measured_fraction_theta_max 0.905
_diffrn_measurement_device_type 'STADI4 CCD'
_diffrn_measurement_method omega
_diffrn_radiation_monochromator graphite
_diffrn_radiation_source 'fine-focus sealed tube'
_diffrn_radiation_type MoK\a
_diffrn_radiation_wavelength 0.71073
_diffrn_reflns_av_R_equivalents 0.0000
_diffrn_reflns_av_sigmaI/netI 0.2607
_diffrn_reflns_limit_h_max 20
_diffrn_reflns_limit_h_min -21
_diffrn_reflns_limit_k_max 11
_diffrn_reflns_limit_k_min 0
_diffrn_reflns_limit_l_max 29
_diffrn_reflns_limit_l_min 0
_diffrn_reflns_number 7508
_diffrn_reflns_theta_full 29.62
_diffrn_reflns_theta_max 29.62
_diffrn_reflns_theta_min 3.42
_exptl_absorpt_coefficient_mu 0.932
_exptl_absorpt_correction_T_max 0.783
_exptl_absorpt_correction_T_min 0.614
_exptl_absorpt_correction_type 'psi-scan method'
_exptl_crystal_colour 'bright yellow'
_exptl_crystal_density_diffrn 1.587
_exptl_crystal_density_method 'not measured'
_exptl_crystal_description parallelepipeds
_exptl_crystal_F_000 1424
_exptl_crystal_size_max 0.30
_exptl_crystal_size_mid 0.20
_exptl_crystal_size_min 0.15
_refine_diff_density_max 0.375
_refine_diff_density_min -0.378
_refine_diff_density_rms 0.066
_refine_ls_extinction_method none
_refine_ls_goodness_of_fit_ref 0.575
_refine_ls_hydrogen_treatment 'riding model'
_refine_ls_matrix_type full
_refine_ls_number_parameters 361
_refine_ls_number_reflns 7508
_refine_ls_number_restraints 0
_refine_ls_restrained_S_all 0.575
_refine_ls_R_factor_all 0.1776
_refine_ls_R_factor_gt 0.0366
_refine_ls_shift/su_max 0.010
_refine_ls_shift/su_mean 0.002
_refine_ls_structure_factor_coef Fsqd
_refine_ls_weighting_details 'calc w=1/[\s^2^(Fo^2^)+(0.0000P)^2^+0.0000P] where P=(Fo^2^+2Fc^2^)/3'
_refine_ls_weighting_scheme calc
_refine_ls_wR_factor_gt 0.0454
_refine_ls_wR_factor_ref 0.0849
_reflns_number_gt 2295
_reflns_number_total 7508
_reflns_threshold_expression >2sigma(I)
_cod_data_source_file om0604728si20060529_095245.cif
_cod_data_source_block sette
_cod_original_cell_volume 2945(1)
_cod_original_sg_symbol_H-M 'P2(1)/c (No.14)'
_cod_database_code 4074223

loop_
_symmetry_equiv_pos_as_xyz
'x, y, z'
'-x, y+1/2, -z+1/2'
'-x, -y, -z'
'x, -y-1/2, z-1/2'

loop_
_atom_site_label
_atom_site_type_symbol
_atom_site_fract_x
_atom_site_fract_y
_atom_site_fract_z
_atom_site_U_iso_or_equiv
_atom_site_adp_type
_atom_site_occupancy
_atom_site_symmetry_multiplicity
_atom_site_calc_flag
_atom_site_refinement_flags
Pd Pd 0.70127(3) 0.96129(5) 0.62045(2) 0.03593(12) Uani 1 1 d .
S S 0.63184(10) 1.19255(18) 0.58457(7) 0.0448(4) Uani 1 1 d .
O1 O 0.6171(3) 0.8541(5) 0.74657(18) 0.0521(12) Uani 1 1 d .
O2 O 0.6681(3) 1.0869(5) 0.7763(2) 0.0681(15) Uani 1 1 d .
O3 O 0.6608(2) 0.5987(4) 0.65469(18) 0.0517(12) Uani 1 1 d .
O4 O 0.7395(2) 0.6011(4) 0.75031(18) 0.0497(11) Uani 1 1 d .
O5 O 0.9063(3) 0.8668(5) 0.6754(2) 0.0699(15) Uani 1 1 d .
O6 O 0.8519(2) 0.6371(5) 0.64142(18) 0.0520(12) Uani 1 1 d .
O7 O 0.8622(3) 1.0261(6) 0.79384(18) 0.0792(15) Uani 1 1 d .
O8 O 0.8253(3) 1.1752(5) 0.71064(17) 0.0499(12) Uani 1 1 d .
N1 N 0.6698(3) 0.8951(6) 0.5242(2) 0.0390(13) Uani 1 1 d .
N2 N 0.7515(4) 1.3469(7) 0.4692(3) 0.0691(18) Uani 1 1 d .
C1 C 0.6913(4) 0.7648(7) 0.5045(3) 0.0473(17) Uani 1 1 d .
H1A H 0.7257 0.7011 0.5327 0.057 Uiso 1 1 calc R
C2 C 0.6655(4) 0.7114(8) 0.4421(3) 0.063(2) Uani 1 1 d .
H2A H 0.6835 0.6165 0.4293 0.076 Uiso 1 1 calc R
C3 C 0.6133(4) 0.8044(9) 0.4014(3) 0.065(2) Uani 1 1 d .
H3A H 0.5954 0.7731 0.3601 0.078 Uiso 1 1 calc R
C4 C 0.5298(4) 1.0430(9) 0.3828(3) 0.0569(18) Uani 1 1 d .
H4A H 0.5089 1.0151 0.3415 0.068 Uiso 1 1 calc R
C5 C 0.5051(4) 1.1775(9) 0.4058(3) 0.058(2) Uani 1 1 d .
H5A H 0.4665 1.2399 0.3802 0.070 Uiso 1 1 calc R
C6 C 0.5368(3) 1.2248(8) 0.4678(3) 0.0520(18) Uani 1 1 d .
H6A H 0.5197 1.3183 0.4825 0.062 Uiso 1 1 calc R
C7 C 0.5926(3) 1.1330(7) 0.5059(3) 0.0378(15) Uani 1 1 d .
C8 C 0.5868(4) 0.9455(8) 0.4214(3) 0.0432(15) Uani 1 1 d .
C9 C 0.6169(3) 0.9911(7) 0.4841(2) 0.0374(15) Uani 1 1 d .
C10 C 0.7131(4) 1.3330(6) 0.5720(3) 0.0546(18) Uani 1 1 d .
H10A H 0.6849 1.4280 0.5566 0.066 Uiso 1 1 calc R
H10B H 0.7488 1.3551 0.6120 0.066 Uiso 1 1 calc R
C11 C 0.7692(4) 1.2812(7) 0.5262(3) 0.0475(17) Uani 1 1 d .
C12 C 0.8317(4) 1.1752(8) 0.5423(3) 0.060(2) Uani 1 1 d .
H12A H 0.8412 1.1320 0.5823 0.072 Uiso 1 1 calc R
C13 C 0.8804(4) 1.1330(9) 0.4990(4) 0.079(2) Uani 1 1 d .
H13A H 0.9243 1.0620 0.5091 0.095 Uiso 1 1 calc R
C14 C 0.8634(5) 1.1972(11) 0.4405(4) 0.092(3) Uani 1 1 d .
H14A H 0.8948 1.1688 0.4097 0.110 Uiso 1 1 calc R
C15 C 0.8003(5) 1.3026(11) 0.4278(4) 0.093(3) Uani 1 1 d .
H15A H 0.7902 1.3467 0.3880 0.112 Uiso 1 1 calc R
C16 C 0.7461(4) 0.9452(7) 0.7153(2) 0.0368(14) Uani 1 1 d .
C17 C 0.7624(4) 0.8034(6) 0.6840(2) 0.0351(14) Uani 1 1 d .
C18 C 0.6708(4) 0.9515(8) 0.7471(2) 0.0402(14) Uani 1 1 d .
C19 C 0.5944(4) 1.1139(7) 0.8053(3) 0.085(3) Uani 1 1 d .
H19A H 0.5985 1.2139 0.8244 0.127 Uiso 1 1 calc R
H19B H 0.5916 1.0370 0.8367 0.127 Uiso 1 1 calc R
H19C H 0.5438 1.1088 0.7739 0.127 Uiso 1 1 calc R
C20 C 0.7129(4) 0.6596(7) 0.6923(3) 0.0389(15) Uani 1 1 d .
C21 C 0.6937(4) 0.4676(7) 0.7654(3) 0.072(2) Uani 1 1 d .
H21A H 0.7166 0.4339 0.8072 0.108 Uiso 1 1 calc R
H21B H 0.6993 0.3868 0.7361 0.108 Uiso 1 1 calc R
H21C H 0.6346 0.4930 0.7630 0.108 Uiso 1 1 calc R
C22 C 0.8487(4) 0.7762(7) 0.6677(3) 0.0421(16) Uani 1 1 d .
C23 C 0.9307(4) 0.6017(8) 0.6198(3) 0.078(2) Uani 1 1 d .
H23A H 0.9273 0.5004 0.6018 0.117 Uiso 1 1 calc R
H23B H 0.9771 0.6058 0.6546 0.117 Uiso 1 1 calc R
H23C H 0.9401 0.6754 0.5886 0.117 Uiso 1 1 calc R
C24 C 0.8189(4) 1.0508(8) 0.7439(3) 0.0431(15) Uani 1 1 d .
C25 C 0.8923(4) 1.2819(7) 0.7381(3) 0.072(2) Uani 1 1 d .
H25A H 0.8925 1.3693 0.7109 0.107 Uiso 1 1 calc R
H25B H 0.9465 1.2311 0.7429 0.107 Uiso 1 1 calc R
H25C H 0.8818 1.3155 0.7784 0.107 Uiso 1 1 calc R
Cl1 Cl 0.95127(14) 0.8916(3) 0.35199(10) 0.1032(8) Uani 1 1 d .
Cl2 Cl 0.90715(16) 0.6900(3) 0.44725(11) 0.1311(10) Uani 1 1 d .
C26 C 0.8733(5) 0.7778(9) 0.3760(3) 0.099(3) Uani 1 1 d .
H26A H 0.8240 0.8411 0.3790 0.119 Uiso 1 1 calc R
H26B H 0.8557 0.6994 0.3445 0.119 Uiso 1 1 calc R

loop_
_atom_site_aniso_label
_atom_site_aniso_U_11
_atom_site_aniso_U_22
_atom_site_aniso_U_33
_atom_site_aniso_U_23
_atom_site_aniso_U_13
_atom_site_aniso_U_12
Pd 0.0426(2) 0.0342(2) 0.0310(2) 0.0024(3) 0.00656(18) 0.0020(3)
S 0.0479(10) 0.0409(10) 0.0485(10) 0.0063(8) 0.0164(8) 0.0053(8)
O1 0.063(3) 0.042(3) 0.055(3) -0.006(2) 0.021(2) -0.007(2)
O2 0.094(4) 0.044(3) 0.078(3) -0.019(3) 0.050(3) -0.005(3)
O3 0.054(3) 0.043(3) 0.054(3) -0.008(2) -0.001(2) -0.004(2)
O4 0.061(3) 0.039(3) 0.049(3) 0.015(2) 0.009(2) -0.002(2)
O5 0.047(3) 0.053(3) 0.111(4) -0.010(3) 0.018(3) -0.008(3)
O6 0.044(3) 0.049(3) 0.065(3) -0.019(2) 0.015(2) -0.001(2)
O7 0.099(4) 0.079(4) 0.048(3) 0.011(3) -0.020(3) -0.035(3)
O8 0.067(3) 0.032(3) 0.048(3) 0.003(2) 0.002(2) -0.008(2)
N1 0.038(3) 0.048(3) 0.032(3) 0.002(3) 0.009(2) 0.001(3)
N2 0.083(5) 0.069(4) 0.055(4) 0.022(4) 0.012(4) -0.003(4)
C1 0.061(4) 0.037(4) 0.040(4) 0.000(3) -0.002(3) 0.002(4)
C2 0.085(6) 0.049(5) 0.055(5) -0.013(4) 0.010(4) 0.003(4)
C3 0.084(6) 0.070(6) 0.038(4) -0.007(4) 0.007(4) -0.017(5)
C4 0.047(4) 0.084(5) 0.037(4) 0.025(4) -0.001(3) -0.013(5)
C5 0.035(4) 0.081(6) 0.058(5) 0.034(4) 0.005(4) -0.002(4)
C6 0.038(4) 0.059(5) 0.061(5) 0.021(4) 0.014(3) 0.003(4)
C7 0.035(3) 0.040(4) 0.039(4) 0.008(3) 0.009(3) -0.004(3)
C8 0.042(4) 0.057(4) 0.031(3) 0.005(4) 0.008(3) -0.013(4)
C9 0.036(3) 0.043(4) 0.034(3) 0.011(3) 0.006(3) -0.002(3)
C10 0.079(5) 0.031(4) 0.059(4) -0.006(3) 0.026(4) -0.006(4)
C11 0.053(4) 0.038(4) 0.052(4) -0.003(3) 0.010(4) -0.011(4)
C12 0.051(4) 0.080(6) 0.050(4) 0.008(4) 0.010(4) -0.001(4)
C13 0.048(5) 0.087(7) 0.105(7) 0.001(6) 0.018(5) -0.001(5)
C14 0.091(7) 0.125(9) 0.072(6) -0.013(6) 0.051(6) -0.011(6)
C15 0.100(7) 0.132(9) 0.055(5) 0.009(6) 0.034(5) -0.014(6)
C16 0.050(4) 0.031(3) 0.030(3) 0.002(3) 0.010(3) -0.006(3)
C17 0.041(4) 0.032(3) 0.032(3) 0.001(3) 0.004(3) 0.001(3)
C18 0.061(4) 0.032(4) 0.029(3) 0.006(3) 0.011(3) 0.010(4)
C19 0.102(6) 0.074(6) 0.093(6) -0.027(5) 0.061(5) 0.003(5)
C20 0.045(4) 0.033(4) 0.041(4) 0.000(3) 0.011(3) 0.011(3)
C21 0.096(6) 0.050(4) 0.074(5) 0.019(4) 0.026(4) 0.001(5)
C22 0.047(4) 0.038(4) 0.038(4) 0.004(3) -0.002(3) 0.003(3)
C23 0.060(5) 0.082(6) 0.096(6) -0.007(5) 0.024(4) 0.024(4)
C24 0.052(4) 0.039(4) 0.039(3) -0.003(4) 0.010(3) 0.004(4)
C25 0.080(5) 0.048(5) 0.082(5) -0.007(4) 0.001(4) -0.028(4)
Cl1 0.0959(16) 0.115(2) 0.1031(17) 0.0168(15) 0.0287(14) 0.0119(15)
Cl2 0.138(2) 0.145(3) 0.1036(19) 0.0257(18) 0.0015(17) -0.0316(19)
C26 0.110(7) 0.090(7) 0.085(6) -0.002(5) -0.020(5) -0.022(6)

loop_
_atom_type_symbol
_atom_type_description
_atom_type_scat_dispersion_real
_atom_type_scat_dispersion_imag
_atom_type_scat_source
C C 0.0033 0.0016 'International Tables Vol C Tables 4.2.6.8 and 6.1.1.4'
H H 0.0000 0.0000 'International Tables Vol C Tables 4.2.6.8 and 6.1.1.4'
N N 0.0061 0.0033 'International Tables Vol C Tables 4.2.6.8 and 6.1.1.4'
O O 0.0106 0.0060 'International Tables Vol C Tables 4.2.6.8 and 6.1.1.4'
S S 0.1246 0.1234 'International Tables Vol C Tables 4.2.6.8 and 6.1.1.4'
Cl Cl 0.1484 0.1585 'International Tables Vol C Tables 4.2.6.8 and 6.1.1.4'
Pd Pd -0.9988 1.0072 'International Tables Vol C Tables 4.2.6.8 and 6.1.1.4'

loop_
_geom_angle_atom_site_label_1
_geom_angle_atom_site_label_2
_geom_angle_atom_site_label_3
_geom_angle
C16 Pd C17 41.2(2)
C16 Pd N1 159.5(2)
C17 Pd N1 118.3(2)
C16 Pd S 116.67(17)
C17 Pd S 157.84(15)
N1 Pd S 83.72(14)
C7 S C10 101.2(3)
C7 S Pd 97.7(2)
C10 S Pd 108.2(2)
C18 O2 C19 116.2(5)
C20 O4 C21 115.1(5)
C22 O6 C23 115.3(5)
C24 O8 C25 114.9(5)
C1 N1 C9 119.7(5)
C1 N1 Pd 122.2(4)
C9 N1 Pd 117.7(4)
C15 N2 C11 115.9(7)
N1 C1 C2 123.8(6)
C3 C2 C1 117.6(6)
C2 C3 C8 120.4(6)
C5 C4 C8 120.0(6)
C4 C5 C6 121.5(6)
C7 C6 C5 119.6(6)
C6 C7 C9 120.2(6)
C6 C7 S 119.5(5)
C9 C7 S 120.3(5)
C3 C8 C9 118.3(6)
C3 C8 C4 123.2(6)
C9 C8 C4 118.5(6)
N1 C9 C7 119.8(5)
N1 C9 C8 120.2(6)
C7 C9 C8 120.1(6)
C11 C10 S 114.2(4)
N2 C11 C12 123.5(6)
N2 C11 C10 114.8(6)
C12 C11 C10 121.7(6)
C11 C12 C13 119.1(7)
C14 C13 C12 118.6(8)
C15 C14 C13 119.2(8)
N2 C15 C14 123.7(8)
C17 C16 C18 118.1(5)
C17 C16 C24 121.1(5)
C18 C16 C24 114.2(5)
C17 C16 Pd 69.7(3)
C18 C16 Pd 106.8(4)
C24 C16 Pd 118.3(4)
C16 C17 C22 119.3(5)
C16 C17 C20 120.7(5)
C22 C17 C20 114.7(5)
C16 C17 Pd 69.1(3)
C22 C17 Pd 107.3(4)
C20 C17 Pd 115.8(4)
O1 C18 O2 123.0(5)
O1 C18 C16 126.9(6)
O2 C18 C16 110.1(6)
O3 C20 O4 122.7(6)
O3 C20 C17 127.6(6)
O4 C20 C17 109.7(5)
O5 C22 O6 124.6(6)
O5 C22 C17 125.1(6)
O6 C22 C17 110.2(5)
O7 C24 O8 123.7(6)
O7 C24 C16 122.6(6)
O8 C24 C16 113.5(5)
Cl2 C26 Cl1 112.9(4)

loop_
_geom_bond_atom_site_label_1
_geom_bond_atom_site_label_2
_geom_bond_distance
Pd C16 2.056(5)
Pd C17 2.064(5)
Pd N1 2.132(4)
Pd S 2.3603(16)
S C7 1.784(6)
S C10 1.832(5)
O1 C18 1.202(6)
O2 C18 1.339(6)
O2 C19 1.441(6)
O3 C20 1.183(6)
O4 C20 1.351(6)
O4 C21 1.436(6)
O5 C22 1.198(6)
O6 C22 1.340(6)
O6 C23 1.445(5)
O7 C24 1.197(6)
O8 C24 1.311(7)
O8 C25 1.460(6)
N1 C1 1.277(6)
N1 C9 1.381(6)
N2 C15 1.337(8)
N2 C11 1.342(7)
C1 C2 1.419(7)
C2 C3 1.367(8)
C3 C8 1.389(8)
C4 C5 1.353(8)
C4 C8 1.407(8)
C5 C6 1.408(7)
C6 C7 1.363(7)
C7 C9 1.398(7)
C8 C9 1.415(7)
C10 C11 1.509(7)
C11 C12 1.358(8)
C12 C13 1.362(8)
C13 C14 1.366(9)
C14 C15 1.353(10)
C16 C17 1.450(7)
C16 C18 1.482(7)
C16 C24 1.524(8)
C17 C22 1.495(7)
C17 C20 1.504(7)
Cl1 C26 1.735(7)
Cl2 C26 1.720(7)
